data_7206263
loop_
_publ_author_name
'Niu, Yun-Yin'
'Wang, Ling-Fang'
'Lv, Xiao-Rui'
'Du, Hai-Juan'
'Qiao, Yong-Zhen'
'Wang, Hong-Mei'
'Song, Li-Sha'
'Wu, Ben-Lai'
'Hou, Hong-Wei'
'Ng, Seik Weng'

_publ_section_title
;
 Construction and isomeric transformation of polyoxometalates directed
 by 1,\w-bis(pyridinium)alkane templates
;
_journal_issue 16
_journal_name_full CrystEngComm
_journal_page_first 5071
_journal_paper_doi 10.1039/c1ce05245d
_journal_volume 13
_journal_year 2011
_chemical_formula_sum 'C42 H64 Mo8 N4 O26'
_chemical_formula_weight 1808.49
_chemical_name_systematic
;

?

;
_space_group_IT_number 14
_symmetry_cell_setting monoclinic
_symmetry_space_group_name_Hall '-P 2yn'
_symmetry_space_group_name_H-M 'P 1 21/n 1'
_atom_sites_solution_hydrogens geom
_atom_sites_solution_primary direct
_atom_sites_solution_secondary difmap
_audit_creation_method SHELXL-97
_cell_angle_alpha 90.00
_cell_angle_beta 99.0140(10)
_cell_angle_gamma 90.00
_cell_formula_units_Z 2
_cell_length_a 12.5763(8)
_cell_length_b 13.0193(9)
_cell_length_c 17.6460(12)
_cell_measurement_reflns_used 5903
_cell_measurement_temperature 295(2)
_cell_measurement_theta_max 29.47
_cell_measurement_theta_min 2.27
_cell_volume 2853.6(3)
_computing_cell_refinement 'Bruker SMART'
_computing_data_collection 'Bruker SMART'
_computing_data_reduction 'Bruker SAINT'
_computing_molecular_graphics 'Bruker SHELXTL'
_computing_publication_material 'Bruker SHELXTL'
_computing_structure_refinement 'SHELXL-97 (Sheldrick, 1997)'
_computing_structure_solution 'SHELXS-97 (Sheldrick, 1990)'
_diffrn_ambient_temperature 295(2)
_diffrn_measured_fraction_theta_full 0.994
_diffrn_measured_fraction_theta_max 0.994
_diffrn_measurement_device_type 'CCD area detector'
_diffrn_measurement_method 'phi and omega scans'
_diffrn_radiation_monochromator graphite
_diffrn_radiation_source 'fine-focus sealed tube'
_diffrn_radiation_type MoK\a
_diffrn_radiation_wavelength 0.71073
_diffrn_reflns_av_R_equivalents 0.0175
_diffrn_reflns_av_sigmaI/netI 0.0183
_diffrn_reflns_limit_h_max 15
_diffrn_reflns_limit_h_min -15
_diffrn_reflns_limit_k_max 14
_diffrn_reflns_limit_k_min -15
_diffrn_reflns_limit_l_max 21
_diffrn_reflns_limit_l_min -14
_diffrn_reflns_number 15439
_diffrn_reflns_theta_full 25.50
_diffrn_reflns_theta_max 25.50
_diffrn_reflns_theta_min 2.16
_exptl_absorpt_coefficient_mu 1.783
_exptl_absorpt_correction_T_max 0.7396
_exptl_absorpt_correction_T_min 0.7058
_exptl_absorpt_correction_type multi-scan
_exptl_absorpt_process_details sadabs
_exptl_crystal_colour colorless
_exptl_crystal_density_diffrn 2.105
_exptl_crystal_density_method 'not measured'
_exptl_crystal_description block
_exptl_crystal_F_000 1776
_exptl_crystal_size_max 0.21
_exptl_crystal_size_mid 0.19
_exptl_crystal_size_min 0.18
_refine_diff_density_max 0.327
_refine_diff_density_min -0.666
_refine_diff_density_rms 0.114
_refine_ls_extinction_method none
_refine_ls_goodness_of_fit_ref 1.107
_refine_ls_hydrogen_treatment constr
_refine_ls_matrix_type full
_refine_ls_number_parameters 361
_refine_ls_number_reflns 5273
_refine_ls_number_restraints 0
_refine_ls_restrained_S_all 1.107
_refine_ls_R_factor_all 0.0233
_refine_ls_R_factor_gt 0.0211
_refine_ls_shift/su_max 0.001
_refine_ls_shift/su_mean 0.000
_refine_ls_structure_factor_coef Fsqd
_refine_ls_weighting_details 'calc w=1/[\s^2^(Fo^2^)+(0.0270P)^2^+1.4736P] where P=(Fo^2^+2Fc^2^)/3'
_refine_ls_weighting_scheme calc
_refine_ls_wR_factor_gt 0.0532
_refine_ls_wR_factor_ref 0.0542
_reflns_number_gt 4914
_reflns_number_total 5273
_reflns_threshold_expression >2sigma(I)
_cod_data_source_file c1ce05245d.txt
_cod_data_source_block 9
_cod_depositor_comments
;
The following automatic conversions were performed:

'_symmetry_cell_setting' value 'Monoclinic' changed to 'monoclinic'
according to /home/saulius/struct/CIF-dictionaries/cif_core.dic
dictionary named 'cif_core.dic' version 2.4.1 from 2010-06-29.

Automatic conversion script
Id: cif_fix_values 1715 2011-07-08 13:25:40Z adriana 
;
_cod_original_sg_symbol_H-M P2(1)/n
_cod_database_code 7206263

loop_
_symmetry_equiv_pos_as_xyz
'x, y, z'
'-x+1/2, y+1/2, -z+1/2'
'-x, -y, -z'
'x-1/2, -y-1/2, z-1/2'

loop_
_atom_site_label
_atom_site_type_symbol
_atom_site_fract_x
_atom_site_fract_y
_atom_site_fract_z
_atom_site_U_iso_or_equiv
_atom_site_adp_type
_atom_site_occupancy
_atom_site_symmetry_multiplicity
_atom_site_calc_flag
_atom_site_refinement_flags
_atom_site_disorder_assembly
_atom_site_disorder_group
Mo1 Mo 0.606588(15) 0.459508(15) 0.070866(11) 0.02293(6) Uani 1 1 d . . .
Mo2 Mo 0.410258(16) 0.301916(15) 0.024309(13) 0.02713(6) Uani 1 1 d . . .
Mo3 Mo 0.246119(16) 0.475996(16) 0.072539(12) 0.02778(6) Uani 1 1 d . . .
Mo4 Mo 0.447571(17) 0.633016(16) 0.118954(12) 0.02819(7) Uani 1 1 d . . .
O1 O 0.56221(12) 0.33553(12) 0.01309(9) 0.0261(3) Uani 1 1 d . . .
O2 O 0.26789(13) 0.35044(13) 0.01903(10) 0.0319(4) Uani 1 1 d . . .
O3 O 0.29697(13) 0.61354(13) 0.09320(10) 0.0315(4) Uani 1 1 d . . .
O4 O 0.59211(12) 0.60658(13) 0.08905(9) 0.0270(4) Uani 1 1 d . . .
O5 O 0.73647(13) 0.46751(13) 0.04783(10) 0.0300(4) Uani 1 1 d . . .
O6 O 0.39104(16) 0.18982(14) -0.02530(12) 0.0456(5) Uani 1 1 d . . .
O7 O 0.11104(14) 0.49259(17) 0.05414(12) 0.0445(5) Uani 1 1 d . . .
O8 O 0.45509(16) 0.76166(15) 0.13479(12) 0.0450(5) Uani 1 1 d . . .
O9 O 0.62733(14) 0.41333(14) 0.16165(10) 0.0352(4) Uani 1 1 d . . .
O10 O 0.43852(15) 0.26646(15) 0.11784(11) 0.0391(4) Uani 1 1 d . . .
O11 O 0.27021(16) 0.42992(15) 0.16365(11) 0.0398(4) Uani 1 1 d . . .
O12 O 0.47359(16) 0.57895(16) 0.20698(11) 0.0421(5) Uani 1 1 d . . .
O13 O 0.43637(12) 0.47664(12) 0.05443(9) 0.0228(3) Uani 1 1 d . . .
N1 N 0.62384(17) 0.97303(16) 0.22888(13) 0.0335(5) Uani 1 1 d . . .
N2 N 0.92870(17) 0.24132(17) 0.81079(12) 0.0349(5) Uani 1 1 d . . .
C1 C 0.5889(2) 0.9749(2) 0.15353(17) 0.0435(7) Uani 1 1 d . . .
H1 H 0.5585 0.9162 0.1289 0.052 Uiso 1 1 calc R . .
C2 C 0.5976(3) 1.0624(3) 0.11231(19) 0.0540(8) Uani 1 1 d . . .
H2 H 0.5730 1.0633 0.0598 0.065 Uiso 1 1 calc R . .
C3 C 0.6426(2) 1.1491(2) 0.1482(2) 0.0530(8) Uani 1 1 d . . .
H3 H 0.6495 1.2088 0.1206 0.064 Uiso 1 1 calc R . .
C4 C 0.6769(3) 1.1457(2) 0.2256(2) 0.0564(9) Uani 1 1 d . . .
H4 H 0.7069 1.2038 0.2512 0.068 Uiso 1 1 calc R . .
C5 C 0.6672(2) 1.0569(2) 0.26563(19) 0.0460(7) Uani 1 1 d . . .
H5 H 0.6906 1.0548 0.3183 0.055 Uiso 1 1 calc R . .
C6 C 0.6137(2) 0.8776(2) 0.27299(17) 0.0379(6) Uani 1 1 d . . .
H6A H 0.6781 0.8688 0.3106 0.045 Uiso 1 1 calc R . .
H6B H 0.6085 0.8194 0.2383 0.045 Uiso 1 1 calc R . .
C7 C 0.5165(2) 0.8787(2) 0.31366(18) 0.0423(7) Uani 1 1 d . . .
H7A H 0.4521 0.8906 0.2766 0.051 Uiso 1 1 calc R . .
H7B H 0.5233 0.9345 0.3506 0.051 Uiso 1 1 calc R . .
C8 C 0.5058(2) 0.7776(2) 0.35478(18) 0.0452(7) Uani 1 1 d . . .
H8A H 0.5024 0.7221 0.3178 0.054 Uiso 1 1 calc R . .
H8B H 0.4386 0.7779 0.3753 0.054 Uiso 1 1 calc R . .
C9 C 0.5981(2) 0.7568(2) 0.42010(18) 0.0466(7) Uani 1 1 d . . .
H9A H 0.6658 0.7623 0.4005 0.056 Uiso 1 1 calc R . .
H9B H 0.5977 0.8091 0.4592 0.056 Uiso 1 1 calc R . .
C10 C 0.5918(3) 0.6521(2) 0.45643(18) 0.0485(7) Uani 1 1 d . . .
H10A H 0.5926 0.5998 0.4174 0.058 Uiso 1 1 calc R . .
H10B H 0.5241 0.6464 0.4758 0.058 Uiso 1 1 calc R . .
C11 C 0.6836(3) 0.6316(2) 0.52160(18) 0.0497(8) Uani 1 1 d . . .
H11A H 0.7508 0.6304 0.5012 0.060 Uiso 1 1 calc R . .
H11B H 0.6874 0.6876 0.5582 0.060 Uiso 1 1 calc R . .
C12 C 0.6713(3) 0.5311(2) 0.56303(18) 0.0496(8) Uani 1 1 d . . .
H12A H 0.6043 0.5330 0.5838 0.059 Uiso 1 1 calc R . .
H12B H 0.6660 0.4756 0.5260 0.059 Uiso 1 1 calc R . .
C13 C 0.7618(3) 0.5074(2) 0.62735(19) 0.0507(8) Uani 1 1 d . . .
H13A H 0.7688 0.5638 0.6637 0.061 Uiso 1 1 calc R . .
H13B H 0.8286 0.5029 0.6065 0.061 Uiso 1 1 calc R . .
C14 C 0.7460(2) 0.4084(2) 0.66959(18) 0.0434(7) Uani 1 1 d . . .
H14A H 0.6830 0.4152 0.6946 0.052 Uiso 1 1 calc R . .
H14B H 0.7327 0.3529 0.6327 0.052 Uiso 1 1 calc R . .
C15 C 0.8417(2) 0.3812(2) 0.72887(16) 0.0376(6) Uani 1 1 d . . .
H15A H 0.8530 0.4348 0.7675 0.045 Uiso 1 1 calc R . .
H15B H 0.9056 0.3774 0.7045 0.045 Uiso 1 1 calc R . .
C16 C 0.8256(2) 0.2793(2) 0.76724(16) 0.0363(6) Uani 1 1 d . . .
H16A H 0.7735 0.2877 0.8018 0.044 Uiso 1 1 calc R . .
H16B H 0.7975 0.2292 0.7286 0.044 Uiso 1 1 calc R . .
C17 C 0.9749(2) 0.1565(2) 0.78772(16) 0.0403(6) Uani 1 1 d . . .
H17 H 0.9411 0.1199 0.7454 0.048 Uiso 1 1 calc R . .
C18 C 1.0726(3) 0.1236(3) 0.82678(18) 0.0554(9) Uani 1 1 d . . .
H18 H 1.1043 0.0642 0.8114 0.066 Uiso 1 1 calc R . .
C19 C 1.1224(3) 0.1788(4) 0.8882(2) 0.0665(11) Uani 1 1 d . . .
H19 H 1.1893 0.1584 0.9140 0.080 Uiso 1 1 calc R . .
C20 C 1.0728(3) 0.2647(3) 0.9114(2) 0.0673(11) Uani 1 1 d . . .
H20 H 1.1053 0.3019 0.9538 0.081 Uiso 1 1 calc R . .
C21 C 0.9756(3) 0.2952(3) 0.87206(18) 0.0513(8) Uani 1 1 d . . .
H21 H 0.9418 0.3533 0.8877 0.062 Uiso 1 1 calc R . .

loop_
_atom_site_aniso_label
_atom_site_aniso_U_11
_atom_site_aniso_U_22
_atom_site_aniso_U_33
_atom_site_aniso_U_23
_atom_site_aniso_U_13
_atom_site_aniso_U_12
Mo1 0.02253(11) 0.02385(11) 0.02143(11) 0.00185(8) 0.00046(8) 0.00178(8)
Mo2 0.02978(12) 0.02037(11) 0.03231(13) 0.00050(8) 0.00817(9) -0.00190(8)
Mo3 0.02489(11) 0.02899(12) 0.03016(13) 0.00147(8) 0.00646(9) 0.00045(8)
Mo4 0.03185(12) 0.02616(12) 0.02778(12) -0.00723(8) 0.00845(9) -0.00194(8)
O1 0.0277(8) 0.0211(8) 0.0300(9) 0.0010(7) 0.0062(7) 0.0033(7)
O2 0.0266(8) 0.0305(9) 0.0386(10) -0.0040(7) 0.0050(7) -0.0055(7)
O3 0.0310(9) 0.0294(9) 0.0359(10) -0.0031(7) 0.0113(7) 0.0039(7)
O4 0.0287(8) 0.0265(9) 0.0253(9) -0.0059(7) 0.0027(7) -0.0055(7)
O5 0.0250(8) 0.0344(10) 0.0297(9) 0.0035(7) 0.0016(7) 0.0038(7)
O6 0.0540(12) 0.0286(10) 0.0572(13) -0.0114(9) 0.0180(10) -0.0088(9)
O7 0.0264(9) 0.0544(13) 0.0537(13) 0.0052(10) 0.0090(9) 0.0012(9)
O8 0.0532(12) 0.0307(10) 0.0537(13) -0.0146(9) 0.0165(10) -0.0052(9)
O9 0.0347(9) 0.0424(11) 0.0273(9) 0.0080(8) 0.0010(7) 0.0012(8)
O10 0.0424(11) 0.0362(11) 0.0408(11) 0.0124(8) 0.0128(8) 0.0027(8)
O11 0.0475(11) 0.0378(11) 0.0348(11) 0.0061(8) 0.0093(8) 0.0011(9)
O12 0.0480(11) 0.0498(12) 0.0295(10) -0.0046(9) 0.0090(8) 0.0002(9)
O13 0.0237(8) 0.0222(8) 0.0224(8) 0.0003(6) 0.0032(6) 0.0010(6)
N1 0.0314(11) 0.0296(12) 0.0389(13) 0.0011(9) 0.0038(9) 0.0023(9)
N2 0.0386(12) 0.0370(12) 0.0294(12) -0.0016(9) 0.0066(9) -0.0042(10)
C1 0.0528(18) 0.0390(16) 0.0385(17) -0.0030(12) 0.0060(13) -0.0041(13)
C2 0.065(2) 0.055(2) 0.0426(18) 0.0100(15) 0.0123(15) -0.0003(16)
C3 0.0453(17) 0.0401(17) 0.076(2) 0.0205(16) 0.0183(16) 0.0046(14)
C4 0.0488(18) 0.0314(16) 0.088(3) -0.0051(16) 0.0076(17) -0.0063(13)
C5 0.0422(16) 0.0405(17) 0.0522(19) -0.0043(14) -0.0027(13) -0.0012(13)
C6 0.0398(15) 0.0291(14) 0.0441(16) 0.0061(12) 0.0049(12) 0.0042(11)
C7 0.0377(15) 0.0384(16) 0.0509(18) 0.0064(13) 0.0073(13) 0.0050(12)
C8 0.0443(16) 0.0395(16) 0.0521(18) 0.0023(14) 0.0088(14) -0.0063(13)
C9 0.0533(17) 0.0403(17) 0.0463(18) 0.0069(13) 0.0081(14) -0.0071(14)
C10 0.063(2) 0.0372(16) 0.0449(18) 0.0024(13) 0.0083(15) -0.0043(14)
C11 0.0554(19) 0.0469(18) 0.0476(19) 0.0087(14) 0.0109(15) -0.0015(14)
C12 0.062(2) 0.0411(17) 0.0453(18) 0.0011(13) 0.0070(15) -0.0026(14)
C13 0.0543(19) 0.0430(17) 0.054(2) 0.0071(15) 0.0078(15) -0.0008(14)
C14 0.0449(16) 0.0382(16) 0.0473(17) 0.0031(13) 0.0077(13) 0.0004(13)
C15 0.0465(16) 0.0301(14) 0.0379(15) -0.0048(11) 0.0121(12) -0.0010(12)
C16 0.0370(14) 0.0350(14) 0.0375(15) -0.0020(11) 0.0076(11) -0.0002(11)
C17 0.0474(16) 0.0439(16) 0.0293(14) 0.0000(12) 0.0054(12) 0.0025(13)
C18 0.0518(18) 0.074(2) 0.0413(18) 0.0143(16) 0.0098(15) 0.0171(17)
C19 0.0415(18) 0.105(3) 0.050(2) 0.026(2) -0.0020(15) -0.0025(19)
C20 0.066(2) 0.085(3) 0.045(2) -0.0025(19) -0.0083(17) -0.028(2)
C21 0.064(2) 0.0509(19) 0.0376(17) -0.0127(14) 0.0052(15) -0.0120(15)

loop_
_atom_type_symbol
_atom_type_description
_atom_type_scat_dispersion_real
_atom_type_scat_dispersion_imag
_atom_type_scat_source
C C 0.0033 0.0016 'International Tables Vol C Tables 4.2.6.8 and 6.1.1.4'
H H 0.0000 0.0000 'International Tables Vol C Tables 4.2.6.8 and 6.1.1.4'
N N 0.0061 0.0033 'International Tables Vol C Tables 4.2.6.8 and 6.1.1.4'
O O 0.0106 0.0060 'International Tables Vol C Tables 4.2.6.8 and 6.1.1.4'
Mo Mo -1.6832 0.6857 'International Tables Vol C Tables 4.2.6.8 and 6.1.1.4'

loop_
_geom_angle_atom_site_label_1
_geom_angle_atom_site_label_2
_geom_angle_atom_site_label_3
_geom_angle
_geom_angle_site_symmetry_1
_geom_angle_site_symmetry_3
_geom_angle_publ_flag
O9 Mo1 O5 103.32(8) . . ?
O9 Mo1 O1 100.98(8) . . ?
O5 Mo1 O1 97.44(7) . . ?
O9 Mo1 O4 101.37(8) . . ?
O5 Mo1 O4 95.41(7) . . ?
O1 Mo1 O4 150.82(7) . . ?
O9 Mo1 O13 99.73(7) . . ?
O5 Mo1 O13 156.91(7) . . ?
O1 Mo1 O13 79.36(6) . . ?
O4 Mo1 O13 78.58(6) . . ?
O9 Mo1 O13 175.59(7) . 3_665 ?
O5 Mo1 O13 81.09(7) . 3_665 ?
O1 Mo1 O13 78.17(6) . 3_665 ?
O4 Mo1 O13 78.10(6) . 3_665 ?
O13 Mo1 O13 75.87(6) . 3_665 ?
O9 Mo1 Mo2 90.77(6) . . ?
O5 Mo1 Mo2 133.38(6) . . ?
O1 Mo1 Mo2 35.95(5) . . ?
O4 Mo1 Mo2 125.40(5) . . ?
O13 Mo1 Mo2 46.84(4) . . ?
O13 Mo1 Mo2 86.05(4) 3_665 . ?
O9 Mo1 Mo4 90.56(6) . . ?
O5 Mo1 Mo4 131.44(6) . . ?
O1 Mo1 Mo4 125.60(5) . . ?
O4 Mo1 Mo4 36.03(5) . . ?
O13 Mo1 Mo4 46.24(4) . . ?
O13 Mo1 Mo4 86.49(4) 3_665 . ?
Mo2 Mo1 Mo4 91.790(9) . . ?
O10 Mo2 O6 104.99(10) . . ?
O10 Mo2 O2 101.05(8) . . ?
O6 Mo2 O2 101.82(9) . . ?
O10 Mo2 O1 95.62(8) . . ?
O6 Mo2 O1 101.41(8) . . ?
O2 Mo2 O1 146.68(7) . . ?
O10 Mo2 O4 161.61(8) . 3_665 ?
O6 Mo2 O4 90.88(8) . 3_665 ?
O2 Mo2 O4 84.36(7) . 3_665 ?
O1 Mo2 O4 71.72(6) . 3_665 ?
O10 Mo2 O13 92.46(8) . . ?
O6 Mo2 O13 162.24(8) . . ?
O2 Mo2 O13 77.57(6) . . ?
O1 Mo2 O13 73.05(6) . . ?
O4 Mo2 O13 71.38(6) 3_665 . ?
O10 Mo2 Mo1 83.67(7) . . ?
O6 Mo2 Mo1 136.13(7) . . ?
O2 Mo2 Mo1 118.91(5) . . ?
O1 Mo2 Mo1 34.78(5) . . ?
O4 Mo2 Mo1 78.39(4) 3_665 . ?
O13 Mo2 Mo1 41.36(4) . . ?
O7 Mo3 O11 104.57(10) . . ?
O7 Mo3 O3 102.25(9) . . ?
O11 Mo3 O3 98.35(9) . . ?
O7 Mo3 O2 103.26(9) . . ?
O11 Mo3 O2 98.41(9) . . ?
O3 Mo3 O2 144.69(7) . . ?
O7 Mo3 O5 91.15(8) . 3_665 ?
O11 Mo3 O5 164.28(8) . 3_665 ?
O3 Mo3 O5 78.40(7) . 3_665 ?
O2 Mo3 O5 77.09(7) . 3_665 ?
O7 Mo3 O13 160.19(8) . . ?
O11 Mo3 O13 95.23(8) . . ?
O3 Mo3 O13 73.72(6) . . ?
O2 Mo3 O13 73.98(6) . . ?
O5 Mo3 O13 69.06(5) 3_665 . ?
O12 Mo4 O8 105.18(10) . . ?
O12 Mo4 O3 101.95(9) . . ?
O8 Mo4 O3 101.50(9) . . ?
O12 Mo4 O4 96.76(8) . . ?
O8 Mo4 O4 100.58(8) . . ?
O3 Mo4 O4 146.03(7) . . ?
O12 Mo4 O13 94.22(8) . . ?
O8 Mo4 O13 160.27(8) . . ?
O3 Mo4 O13 77.51(6) . . ?
O4 Mo4 O13 73.03(6) . . ?
O12 Mo4 O1 163.03(8) . 3_665 ?
O8 Mo4 O1 89.09(8) . 3_665 ?
O3 Mo4 O1 83.71(7) . 3_665 ?
O4 Mo4 O1 71.15(6) . 3_665 ?
O13 Mo4 O1 71.18(6) . 3_665 ?
O12 Mo4 Mo1 84.90(7) . . ?
O8 Mo4 Mo1 135.63(7) . . ?
O3 Mo4 Mo1 118.82(5) . . ?
O4 Mo4 Mo1 35.08(5) . . ?
O13 Mo4 Mo1 41.32(4) . . ?
O1 Mo4 Mo1 78.41(4) 3_665 . ?
Mo1 O1 Mo2 109.27(7) . . ?
Mo1 O1 Mo4 109.97(7) . 3_665 ?
Mo2 O1 Mo4 103.52(7) . 3_665 ?
Mo2 O2 Mo3 117.77(8) . . ?
Mo4 O3 Mo3 117.51(9) . . ?
Mo1 O4 Mo4 108.89(7) . . ?
Mo1 O4 Mo2 110.47(7) . 3_665 ?
Mo4 O4 Mo2 104.43(7) . 3_665 ?
Mo1 O5 Mo3 117.62(8) . 3_665 ?
Mo1 O13 Mo4 92.44(6) . . ?
Mo1 O13 Mo1 104.13(6) . 3_665 ?
Mo4 O13 Mo1 97.97(6) . 3_665 ?
Mo1 O13 Mo2 91.80(6) . . ?
Mo4 O13 Mo2 162.66(8) . . ?
Mo1 O13 Mo2 97.28(6) 3_665 . ?
Mo1 O13 Mo3 163.65(8) . . ?
Mo4 O13 Mo3 85.70(5) . . ?
Mo1 O13 Mo3 92.21(5) 3_665 . ?
Mo2 O13 Mo3 85.52(5) . . ?
C1 N1 C5 120.8(3) . . ?
C1 N1 C6 119.8(2) . . ?
C5 N1 C6 119.4(2) . . ?
C17 N2 C21 121.2(3) . . ?
C17 N2 C16 120.1(2) . . ?
C21 N2 C16 118.7(2) . . ?
N1 C1 C2 120.3(3) . . ?
N1 C1 H1 119.8 . . ?
C2 C1 H1 119.8 . . ?
C1 C2 C3 120.1(3) . . ?
C1 C2 H2 119.9 . . ?
C3 C2 H2 119.9 . . ?
C4 C3 C2 118.6(3) . . ?
C4 C3 H3 120.7 . . ?
C2 C3 H3 120.7 . . ?
C3 C4 C5 120.1(3) . . ?
C3 C4 H4 119.9 . . ?
C5 C4 H4 119.9 . . ?
N1 C5 C4 120.0(3) . . ?
N1 C5 H5 120.0 . . ?
C4 C5 H5 120.0 . . ?
N1 C6 C7 112.6(2) . . ?
N1 C6 H6A 109.1 . . ?
C7 C6 H6A 109.1 . . ?
N1 C6 H6B 109.1 . . ?
C7 C6 H6B 109.1 . . ?
H6A C6 H6B 107.8 . . ?
C6 C7 C8 110.9(2) . . ?
C6 C7 H7A 109.5 . . ?
C8 C7 H7A 109.5 . . ?
C6 C7 H7B 109.5 . . ?
C8 C7 H7B 109.5 . . ?
H7A C7 H7B 108.0 . . ?
C7 C8 C9 113.6(2) . . ?
C7 C8 H8A 108.8 . . ?
C9 C8 H8A 108.8 . . ?
C7 C8 H8B 108.8 . . ?
C9 C8 H8B 108.8 . . ?
H8A C8 H8B 107.7 . . ?
C10 C9 C8 113.3(2) . . ?
C10 C9 H9A 108.9 . . ?
C8 C9 H9A 108.9 . . ?
C10 C9 H9B 108.9 . . ?
C8 C9 H9B 108.9 . . ?
H9A C9 H9B 107.7 . . ?
C9 C10 C11 113.2(3) . . ?
C9 C10 H10A 108.9 . . ?
C11 C10 H10A 108.9 . . ?
C9 C10 H10B 108.9 . . ?
C11 C10 H10B 108.9 . . ?
H10A C10 H10B 107.7 . . ?
C12 C11 C10 113.1(3) . . ?
C12 C11 H11A 109.0 . . ?
C10 C11 H11A 109.0 . . ?
C12 C11 H11B 109.0 . . ?
C10 C11 H11B 109.0 . . ?
H11A C11 H11B 107.8 . . ?
C13 C12 C11 114.6(3) . . ?
C13 C12 H12A 108.6 . . ?
C11 C12 H12A 108.6 . . ?
C13 C12 H12B 108.6 . . ?
C11 C12 H12B 108.6 . . ?
H12A C12 H12B 107.6 . . ?
C12 C13 C14 113.7(3) . . ?
C12 C13 H13A 108.8 . . ?
C14 C13 H13A 108.8 . . ?
C12 C13 H13B 108.8 . . ?
C14 C13 H13B 108.8 . . ?
H13A C13 H13B 107.7 . . ?
C15 C14 C13 112.9(2) . . ?
C15 C14 H14A 109.0 . . ?
C13 C14 H14A 109.0 . . ?
C15 C14 H14B 109.0 . . ?
C13 C14 H14B 109.0 . . ?
H14A C14 H14B 107.8 . . ?
C14 C15 C16 111.6(2) . . ?
C14 C15 H15A 109.3 . . ?
C16 C15 H15A 109.3 . . ?
C14 C15 H15B 109.3 . . ?
C16 C15 H15B 109.3 . . ?
H15A C15 H15B 108.0 . . ?
N2 C16 C15 110.8(2) . . ?
N2 C16 H16A 109.5 . . ?
C15 C16 H16A 109.5 . . ?
N2 C16 H16B 109.5 . . ?
C15 C16 H16B 109.5 . . ?
H16A C16 H16B 108.1 . . ?
N2 C17 C18 119.9(3) . . ?
N2 C17 H17 120.0 . . ?
C18 C17 H17 120.0 . . ?
C19 C18 C17 119.7(3) . . ?
C19 C18 H18 120.2 . . ?
C17 C18 H18 120.2 . . ?
C18 C19 C20 119.4(3) . . ?
C18 C19 H19 120.3 . . ?
C20 C19 H19 120.3 . . ?
C21 C20 C19 119.8(3) . . ?
C21 C20 H20 120.1 . . ?
C19 C20 H20 120.1 . . ?
N2 C21 C20 120.1(3) . . ?
N2 C21 H21 120.0 . . ?
C20 C21 H21 120.0 . . ?

loop_
_geom_bond_atom_site_label_1
_geom_bond_atom_site_label_2
_geom_bond_distance
_geom_bond_site_symmetry_2
_geom_bond_publ_flag
Mo1 O9 1.6925(17) . ?
Mo1 O5 1.7471(16) . ?
Mo1 O1 1.9437(16) . ?
Mo1 O4 1.9547(17) . ?
Mo1 O13 2.1265(15) . ?
Mo1 O13 2.3446(16) 3_665 ?
Mo1 Mo2 3.2164(3) . ?
Mo1 Mo4 3.2178(3) . ?
Mo2 O10 1.6970(18) . ?
Mo2 O6 1.6995(18) . ?
Mo2 O2 1.8871(17) . ?
Mo2 O1 2.0003(16) . ?
Mo2 O4 2.3243(17) 3_665 ?
Mo2 O13 2.3473(15) . ?
Mo3 O7 1.6927(18) . ?
Mo3 O11 1.6981(19) . ?
Mo3 O3 1.9172(17) . ?
Mo3 O2 1.9286(17) . ?
Mo3 O5 2.2904(17) 3_665 ?
Mo3 O13 2.4631(15) . ?
Mo4 O12 1.6900(19) . ?
Mo4 O8 1.6981(19) . ?
Mo4 O3 1.8943(17) . ?
Mo4 O4 2.0005(16) . ?
Mo4 O13 2.3262(15) . ?
Mo4 O1 2.3499(16) 3_665 ?
O1 Mo4 2.3499(16) 3_665 ?
O4 Mo2 2.3243(17) 3_665 ?
O5 Mo3 2.2904(17) 3_665 ?
O13 Mo1 2.3446(16) 3_665 ?
N1 C1 1.334(4) . ?
N1 C5 1.341(4) . ?
N1 C6 1.482(3) . ?
N2 C17 1.340(4) . ?
N2 C21 1.345(4) . ?
N2 C16 1.484(3) . ?
C1 C2 1.366(4) . ?
C1 H1 0.9300 . ?
C2 C3 1.372(5) . ?
C2 H2 0.9300 . ?
C3 C4 1.367(5) . ?
C3 H3 0.9300 . ?
C4 C5 1.370(4) . ?
C4 H4 0.9300 . ?
C5 H5 0.9300 . ?
C6 C7 1.511(4) . ?
C6 H6A 0.9700 . ?
C6 H6B 0.9700 . ?
C7 C8 1.519(4) . ?
C7 H7A 0.9700 . ?
C7 H7B 0.9700 . ?
C8 C9 1.526(4) . ?
C8 H8A 0.9700 . ?
C8 H8B 0.9700 . ?
C9 C10 1.514(4) . ?
C9 H9A 0.9700 . ?
C9 H9B 0.9700 . ?
C10 C11 1.519(4) . ?
C10 H10A 0.9700 . ?
C10 H10B 0.9700 . ?
C11 C12 1.519(4) . ?
C11 H11A 0.9700 . ?
C11 H11B 0.9700 . ?
C12 C13 1.508(4) . ?
C12 H12A 0.9700 . ?
C12 H12B 0.9700 . ?
C13 C14 1.517(4) . ?
C13 H13A 0.9700 . ?
C13 H13B 0.9700 . ?
C14 C15 1.508(4) . ?
C14 H14A 0.9700 . ?
C14 H14B 0.9700 . ?
C15 C16 1.517(4) . ?
C15 H15A 0.9700 . ?
C15 H15B 0.9700 . ?
C16 H16A 0.9700 . ?
C16 H16B 0.9700 . ?
C17 C18 1.379(4) . ?
C17 H17 0.9300 . ?
C18 C19 1.368(5) . ?
C18 H18 0.9300 . ?
C19 C20 1.373(6) . ?
C19 H19 0.9300 . ?
C20 C21 1.367(5) . ?
C20 H20 0.9300 . ?
C21 H21 0.9300 . ?

loop_
_geom_torsion_atom_site_label_1
_geom_torsion_atom_site_label_2
_geom_torsion_atom_site_label_3
_geom_torsion_atom_site_label_4
_geom_torsion
_geom_torsion_site_symmetry_1
_geom_torsion_site_symmetry_2
_geom_torsion_site_symmetry_3
_geom_torsion_site_symmetry_4
_geom_torsion_publ_flag
O9 Mo1 Mo2 O10 1.62(9) . . . . ?
O5 Mo1 Mo2 O10 110.87(10) . . . . ?
O1 Mo1 Mo2 O10 109.43(10) . . . . ?
O4 Mo1 Mo2 O10 -102.94(9) . . . . ?
O13 Mo1 Mo2 O10 -101.03(9) . . . . ?
O13 Mo1 Mo2 O10 -175.32(7) 3_665 . . . ?
Mo4 Mo1 Mo2 O10 -88.96(6) . . . . ?
O9 Mo1 Mo2 O6 -103.44(13) . . . . ?
O5 Mo1 Mo2 O6 5.81(13) . . . . ?
O1 Mo1 Mo2 O6 4.37(13) . . . . ?
O4 Mo1 Mo2 O6 151.99(12) . . . . ?
O13 Mo1 Mo2 O6 153.91(12) . . . . ?
O13 Mo1 Mo2 O6 79.61(11) 3_665 . . . ?
Mo4 Mo1 Mo2 O6 165.97(11) . . . . ?
O9 Mo1 Mo2 O2 100.77(9) . . . . ?
O5 Mo1 Mo2 O2 -149.98(10) . . . . ?
O1 Mo1 Mo2 O2 -151.42(10) . . . . ?
O4 Mo1 Mo2 O2 -3.80(9) . . . . ?
O13 Mo1 Mo2 O2 -1.88(8) . . . . ?
O13 Mo1 Mo2 O2 -76.18(7) 3_665 . . . ?
Mo4 Mo1 Mo2 O2 10.18(6) . . . . ?
O9 Mo1 Mo2 O1 -107.81(10) . . . . ?
O5 Mo1 Mo2 O1 1.44(11) . . . . ?
O4 Mo1 Mo2 O1 147.63(10) . . . . ?
O13 Mo1 Mo2 O1 149.54(10) . . . . ?
O13 Mo1 Mo2 O1 75.24(9) 3_665 . . . ?
Mo4 Mo1 Mo2 O1 161.60(8) . . . . ?
O9 Mo1 Mo2 O4 177.58(8) . . . 3_665 ?
O5 Mo1 Mo2 O4 -73.17(9) . . . 3_665 ?
O1 Mo1 Mo2 O4 -74.61(9) . . . 3_665 ?
O4 Mo1 Mo2 O4 73.02(8) . . . 3_665 ?
O13 Mo1 Mo2 O4 74.93(7) . . . 3_665 ?
O13 Mo1 Mo2 O4 0.64(6) 3_665 . . 3_665 ?
Mo4 Mo1 Mo2 O4 87.00(4) . . . 3_665 ?
O9 Mo1 Mo2 O13 102.65(9) . . . . ?
O5 Mo1 Mo2 O13 -148.10(10) . . . . ?
O1 Mo1 Mo2 O13 -149.54(10) . . . . ?
O4 Mo1 Mo2 O13 -1.91(8) . . . . ?
O13 Mo1 Mo2 O13 -74.29(8) 3_665 . . . ?
Mo4 Mo1 Mo2 O13 12.07(6) . . . . ?
O9 Mo1 Mo4 O12 -0.67(9) . . . . ?
O5 Mo1 Mo4 O12 -109.08(10) . . . . ?
O1 Mo1 Mo4 O12 103.30(9) . . . . ?
O4 Mo1 Mo4 O12 -109.43(11) . . . . ?
O13 Mo1 Mo4 O12 102.31(9) . . . . ?
O13 Mo1 Mo4 O12 176.05(8) 3_665 . . . ?
Mo2 Mo1 Mo4 O12 90.13(7) . . . . ?
O9 Mo1 Mo4 O8 105.87(12) . . . . ?
O5 Mo1 Mo4 O8 -2.54(13) . . . . ?
O1 Mo1 Mo4 O8 -150.16(12) . . . . ?
O4 Mo1 Mo4 O8 -2.89(13) . . . . ?
O13 Mo1 Mo4 O8 -151.15(12) . . . . ?
O13 Mo1 Mo4 O8 -77.41(11) 3_665 . . . ?
Mo2 Mo1 Mo4 O8 -163.33(10) . . . . ?
O9 Mo1 Mo4 O3 -101.52(9) . . . . ?
O5 Mo1 Mo4 O3 150.07(10) . . . . ?
O1 Mo1 Mo4 O3 2.45(9) . . . . ?
O4 Mo1 Mo4 O3 149.72(10) . . . . ?
O13 Mo1 Mo4 O3 1.46(8) . . . . ?
O13 Mo1 Mo4 O3 75.20(7) 3_665 . . . ?
Mo2 Mo1 Mo4 O3 -10.72(6) . . . . ?
O9 Mo1 Mo4 O4 108.77(10) . . . . ?
O5 Mo1 Mo4 O4 0.35(11) . . . . ?
O1 Mo1 Mo4 O4 -147.27(10) . . . . ?
O13 Mo1 Mo4 O4 -148.26(10) . . . . ?
O13 Mo1 Mo4 O4 -74.51(9) 3_665 . . . ?
Mo2 Mo1 Mo4 O4 -160.44(8) . . . . ?
O9 Mo1 Mo4 O13 -102.98(9) . . . . ?
O5 Mo1 Mo4 O13 148.61(10) . . . . ?
O1 Mo1 Mo4 O13 0.98(8) . . . . ?
O4 Mo1 Mo4 O13 148.26(10) . . . . ?
O13 Mo1 Mo4 O13 73.74(8) 3_665 . . . ?
Mo2 Mo1 Mo4 O13 -12.19(6) . . . . ?
O9 Mo1 Mo4 O1 -177.59(7) . . . 3_665 ?
O5 Mo1 Mo4 O1 73.99(8) . . . 3_665 ?
O1 Mo1 Mo4 O1 -73.63(8) . . . 3_665 ?
O4 Mo1 Mo4 O1 73.64(9) . . . 3_665 ?
O13 Mo1 Mo4 O1 -74.61(7) . . . 3_665 ?
O13 Mo1 Mo4 O1 -0.87(5) 3_665 . . 3_665 ?
Mo2 Mo1 Mo4 O1 -86.80(4) . . . 3_665 ?
O9 Mo1 O1 Mo2 75.87(9) . . . . ?
O5 Mo1 O1 Mo2 -178.94(8) . . . . ?
O4 Mo1 O1 Mo2 -63.54(16) . . . . ?
O13 Mo1 O1 Mo2 -22.10(7) . . . . ?
O13 Mo1 O1 Mo2 -99.72(8) 3_665 . . . ?
Mo4 Mo1 O1 Mo2 -22.83(10) . . . . ?
O9 Mo1 O1 Mo4 -171.14(8) . . . 3_665 ?
O5 Mo1 O1 Mo4 -65.95(8) . . . 3_665 ?
O4 Mo1 O1 Mo4 49.45(16) . . . 3_665 ?
O13 Mo1 O1 Mo4 90.89(7) . . . 3_665 ?
O13 Mo1 O1 Mo4 13.27(6) 3_665 . . 3_665 ?
Mo2 Mo1 O1 Mo4 112.99(10) . . . 3_665 ?
Mo4 Mo1 O1 Mo4 90.17(7) . . . 3_665 ?
O10 Mo2 O1 Mo1 -70.36(10) . . . . ?
O6 Mo2 O1 Mo1 -176.91(9) . . . . ?
O2 Mo2 O1 Mo1 49.66(16) . . . . ?
O4 Mo2 O1 Mo1 95.97(8) 3_665 . . . ?
O13 Mo2 O1 Mo1 20.50(7) . . . . ?
O10 Mo2 O1 Mo4 172.50(8) . . . 3_665 ?
O6 Mo2 O1 Mo4 65.95(9) . . . 3_665 ?
O2 Mo2 O1 Mo4 -67.48(14) . . . 3_665 ?
O4 Mo2 O1 Mo4 -21.17(6) 3_665 . . 3_665 ?
O13 Mo2 O1 Mo4 -96.64(7) . . . 3_665 ?
Mo1 Mo2 O1 Mo4 -117.14(10) . . . 3_665 ?
O10 Mo2 O2 Mo3 69.03(12) . . . . ?
O6 Mo2 O2 Mo3 177.09(10) . . . . ?
O1 Mo2 O2 Mo3 -49.58(18) . . . . ?
O4 Mo2 O2 Mo3 -93.19(10) 3_665 . . . ?
O13 Mo2 O2 Mo3 -21.06(9) . . . . ?
Mo1 Mo2 O2 Mo3 -19.79(12) . . . . ?
O7 Mo3 O2 Mo2 -179.92(10) . . . . ?
O11 Mo3 O2 Mo2 -72.70(11) . . . . ?
O3 Mo3 O2 Mo2 44.86(18) . . . . ?
O5 Mo3 O2 Mo2 91.97(10) 3_665 . . . ?
O13 Mo3 O2 Mo2 20.37(9) . . . . ?
O12 Mo4 O3 Mo3 -69.83(11) . . . . ?
O8 Mo4 O3 Mo3 -178.26(10) . . . . ?
O4 Mo4 O3 Mo3 52.15(18) . . . . ?
O13 Mo4 O3 Mo3 21.89(9) . . . . ?
O1 Mo4 O3 Mo3 93.95(9) 3_665 . . . ?
Mo1 Mo4 O3 Mo3 20.90(12) . . . . ?
O7 Mo3 O3 Mo4 179.04(10) . . . . ?
O11 Mo3 O3 Mo4 72.06(11) . . . . ?
O2 Mo3 O3 Mo4 -45.51(18) . . . . ?
O5 Mo3 O3 Mo4 -92.32(10) 3_665 . . . ?
O13 Mo3 O3 Mo4 -20.99(8) . . . . ?
O9 Mo1 O4 Mo4 -74.96(9) . . . . ?
O5 Mo1 O4 Mo4 -179.74(8) . . . . ?
O1 Mo1 O4 Mo4 64.38(16) . . . . ?
O13 Mo1 O4 Mo4 22.81(7) . . . . ?
O13 Mo1 O4 Mo4 100.57(8) 3_665 . . . ?
Mo2 Mo1 O4 Mo4 24.23(10) . . . . ?
O9 Mo1 O4 Mo2 170.90(8) . . . 3_665 ?
O5 Mo1 O4 Mo2 66.13(8) . . . 3_665 ?
O1 Mo1 O4 Mo2 -49.75(17) . . . 3_665 ?
O13 Mo1 O4 Mo2 -91.32(7) . . . 3_665 ?
O13 Mo1 O4 Mo2 -13.56(6) 3_665 . . 3_665 ?
Mo2 Mo1 O4 Mo2 -89.90(7) . . . 3_665 ?
Mo4 Mo1 O4 Mo2 -114.13(10) . . . 3_665 ?
O12 Mo4 O4 Mo1 71.07(10) . . . . ?
O8 Mo4 O4 Mo1 177.94(9) . . . . ?
O3 Mo4 O4 Mo1 -52.25(16) . . . . ?
O13 Mo4 O4 Mo1 -21.30(7) . . . . ?
O1 Mo4 O4 Mo1 -96.69(8) 3_665 . . . ?
O12 Mo4 O4 Mo2 -170.91(8) . . . 3_665 ?
O8 Mo4 O4 Mo2 -64.04(9) . . . 3_665 ?
O3 Mo4 O4 Mo2 65.77(14) . . . 3_665 ?
O13 Mo4 O4 Mo2 96.72(7) . . . 3_665 ?
O1 Mo4 O4 Mo2 21.33(6) 3_665 . . 3_665 ?
Mo1 Mo4 O4 Mo2 118.02(10) . . . 3_665 ?
O9 Mo1 O5 Mo3 178.80(9) . . . 3_665 ?
O1 Mo1 O5 Mo3 75.60(9) . . . 3_665 ?
O4 Mo1 O5 Mo3 -78.15(9) . . . 3_665 ?
O13 Mo1 O5 Mo3 -4.7(2) . . . 3_665 ?
O13 Mo1 O5 Mo3 -1.12(8) 3_665 . . 3_665 ?
Mo2 Mo1 O5 Mo3 74.75(10) . . . 3_665 ?
Mo4 Mo1 O5 Mo3 -78.35(10) . . . 3_665 ?
O9 Mo1 O13 Mo4 81.35(8) . . . . ?
O5 Mo1 O13 Mo4 -95.19(18) . . . . ?
O1 Mo1 O13 Mo4 -179.19(7) . . . . ?
O4 Mo1 O13 Mo4 -18.40(6) . . . . ?
O13 Mo1 O13 Mo4 -98.84(7) 3_665 . . . ?
Mo2 Mo1 O13 Mo4 163.19(8) . . . . ?
O9 Mo1 O13 Mo1 -179.81(8) . . . 3_665 ?
O5 Mo1 O13 Mo1 3.6(2) . . . 3_665 ?
O1 Mo1 O13 Mo1 -80.34(7) . . . 3_665 ?
O4 Mo1 O13 Mo1 80.44(7) . . . 3_665 ?
O13 Mo1 O13 Mo1 0.0 3_665 . . 3_665 ?
Mo2 Mo1 O13 Mo1 -97.97(7) . . . 3_665 ?
Mo4 Mo1 O13 Mo1 98.84(7) . . . 3_665 ?
O9 Mo1 O13 Mo2 -81.84(8) . . . . ?
O5 Mo1 O13 Mo2 101.62(18) . . . . ?
O1 Mo1 O13 Mo2 17.63(6) . . . . ?
O4 Mo1 O13 Mo2 178.41(7) . . . . ?
O13 Mo1 O13 Mo2 97.97(7) 3_665 . . . ?
Mo4 Mo1 O13 Mo2 -163.19(8) . . . . ?
O9 Mo1 O13 Mo3 -1.7(3) . . . . ?
O5 Mo1 O13 Mo3 -178.2(2) . . . . ?
O1 Mo1 O13 Mo3 97.8(3) . . . . ?
O4 Mo1 O13 Mo3 -101.4(3) . . . . ?
O13 Mo1 O13 Mo3 178.1(3) 3_665 . . . ?
Mo2 Mo1 O13 Mo3 80.2(3) . . . . ?
Mo4 Mo1 O13 Mo3 -83.0(3) . . . . ?
O12 Mo4 O13 Mo1 -77.36(8) . . . . ?
O8 Mo4 O13 Mo1 92.0(2) . . . . ?
O3 Mo4 O13 Mo1 -178.69(7) . . . . ?
O4 Mo4 O13 Mo1 18.43(6) . . . . ?
O1 Mo4 O13 Mo1 93.79(6) 3_665 . . . ?
O12 Mo4 O13 Mo1 178.00(8) . . . 3_665 ?
O8 Mo4 O13 Mo1 -12.6(2) . . . 3_665 ?
O3 Mo4 O13 Mo1 76.67(7) . . . 3_665 ?
O4 Mo4 O13 Mo1 -86.21(7) . . . 3_665 ?
O1 Mo4 O13 Mo1 -10.85(5) 3_665 . . 3_665 ?
Mo1 Mo4 O13 Mo1 -104.64(7) . . . 3_665 ?
O12 Mo4 O13 Mo2 26.6(3) . . . . ?
O8 Mo4 O13 Mo2 -164.0(2) . . . . ?
O3 Mo4 O13 Mo2 -74.7(2) . . . . ?
O4 Mo4 O13 Mo2 122.4(2) . . . . ?
O1 Mo4 O13 Mo2 -162.2(3) 3_665 . . . ?
Mo1 Mo4 O13 Mo2 104.0(3) . . . . ?
O12 Mo4 O13 Mo3 86.36(7) . . . . ?
O8 Mo4 O13 Mo3 -104.2(2) . . . . ?
O3 Mo4 O13 Mo3 -14.96(6) . . . . ?
O4 Mo4 O13 Mo3 -177.84(7) . . . . ?
O1 Mo4 O13 Mo3 -102.48(5) 3_665 . . . ?
Mo1 Mo4 O13 Mo3 163.73(8) . . . . ?
O10 Mo2 O13 Mo1 77.54(8) . . . . ?
O6 Mo2 O13 Mo1 -91.7(3) . . . . ?
O2 Mo2 O13 Mo1 178.31(8) . . . . ?
O1 Mo2 O13 Mo1 -17.60(6) . . . . ?
O4 Mo2 O13 Mo1 -93.51(6) 3_665 . . . ?
O10 Mo2 O13 Mo4 -26.6(2) . . . . ?
O6 Mo2 O13 Mo4 164.2(3) . . . . ?
O2 Mo2 O13 Mo4 74.2(2) . . . . ?
O1 Mo2 O13 Mo4 -121.7(2) . . . . ?
O4 Mo2 O13 Mo4 162.4(3) 3_665 . . . ?
Mo1 Mo2 O13 Mo4 -104.1(3) . . . . ?
O10 Mo2 O13 Mo1 -177.97(7) . . . 3_665 ?
O6 Mo2 O13 Mo1 12.8(3) . . . 3_665 ?
O2 Mo2 O13 Mo1 -77.20(7) . . . 3_665 ?
O1 Mo2 O13 Mo1 86.90(6) . . . 3_665 ?
O4 Mo2 O13 Mo1 10.98(5) 3_665 . . 3_665 ?
Mo1 Mo2 O13 Mo1 104.49(7) . . . 3_665 ?
O10 Mo2 O13 Mo3 -86.31(7) . . . . ?
O6 Mo2 O13 Mo3 104.4(3) . . . . ?
O2 Mo2 O13 Mo3 14.46(6) . . . . ?
O1 Mo2 O13 Mo3 178.56(7) . . . . ?
O4 Mo2 O13 Mo3 102.64(6) 3_665 . . . ?
Mo1 Mo2 O13 Mo3 -163.85(8) . . . . ?
O7 Mo3 O13 Mo1 179.9(3) . . . . ?
O11 Mo3 O13 Mo1 1.8(3) . . . . ?
O3 Mo3 O13 Mo1 99.0(3) . . . . ?
O2 Mo3 O13 Mo1 -95.4(3) . . . . ?
O5 Mo3 O13 Mo1 -177.4(3) 3_665 . . . ?
O7 Mo3 O13 Mo4 95.9(2) . . . . ?
O11 Mo3 O13 Mo4 -82.16(8) . . . . ?
O3 Mo3 O13 Mo4 15.04(6) . . . . ?
O2 Mo3 O13 Mo4 -179.42(7) . . . . ?
O5 Mo3 O13 Mo4 98.57(6) 3_665 . . . ?
O7 Mo3 O13 Mo1 -1.9(3) . . . 3_665 ?
O11 Mo3 O13 Mo1 -179.98(7) . . . 3_665 ?
O3 Mo3 O13 Mo1 -82.79(7) . . . 3_665 ?
O2 Mo3 O13 Mo1 82.76(7) . . . 3_665 ?
O5 Mo3 O13 Mo1 0.75(5) 3_665 . . 3_665 ?
O7 Mo3 O13 Mo2 -99.1(2) . . . . ?
O11 Mo3 O13 Mo2 82.88(8) . . . . ?
O3 Mo3 O13 Mo2 -179.92(7) . . . . ?
O2 Mo3 O13 Mo2 -14.38(6) . . . . ?
O5 Mo3 O13 Mo2 -96.39(6) 3_665 . . . ?
C5 N1 C1 C2 0.5(4) . . . . ?
C6 N1 C1 C2 179.8(3) . . . . ?
N1 C1 C2 C3 0.1(5) . . . . ?
C1 C2 C3 C4 -0.7(5) . . . . ?
C2 C3 C4 C5 0.7(5) . . . . ?
C1 N1 C5 C4 -0.6(4) . . . . ?
C6 N1 C5 C4 -179.9(3) . . . . ?
C3 C4 C5 N1 0.0(5) . . . . ?
C1 N1 C6 C7 -98.5(3) . . . . ?
C5 N1 C6 C7 80.8(3) . . . . ?
N1 C6 C7 C8 177.1(2) . . . . ?
C6 C7 C8 C9 65.0(3) . . . . ?
C7 C8 C9 C10 -175.1(3) . . . . ?
C8 C9 C10 C11 -179.8(3) . . . . ?
C9 C10 C11 C12 174.3(3) . . . . ?
C10 C11 C12 C13 179.1(3) . . . . ?
C11 C12 C13 C14 178.1(3) . . . . ?
C12 C13 C14 C15 174.8(3) . . . . ?
C13 C14 C15 C16 -177.2(2) . . . . ?
C17 N2 C16 C15 -112.7(3) . . . . ?
C21 N2 C16 C15 65.5(3) . . . . ?
C14 C15 C16 N2 166.2(2) . . . . ?
C21 N2 C17 C18 -0.4(4) . . . . ?
C16 N2 C17 C18 177.7(3) . . . . ?
N2 C17 C18 C19 -1.0(5) . . . . ?
C17 C18 C19 C20 1.9(5) . . . . ?
C18 C19 C20 C21 -1.4(6) . . . . ?
C17 N2 C21 C20 1.0(5) . . . . ?
C16 N2 C21 C20 -177.2(3) . . . . ?
C19 C20 C21 N2 0.0(5) . . . . ?
